data_9000884
loop_
_publ_author_name
'Hughes, J. M.'
'Finger, L. W.'

_publ_section_title
;Bannermanite, a new sodium-potassium vanadate isostructural with
 beta-Na_xV6O15
;
_journal_name_full 'American Mineralogist'
_journal_page_first 634
_journal_page_last 641
_journal_volume 68
_journal_year 1983
_chemical_formula_sum 'Na0.76 O15 V6'
_chemical_name_mineral Bannermanite
_space_group_IT_number 12
_symmetry_space_group_name_Hall '-C 2y'
_symmetry_space_group_name_H-M 'C 1 2/m 1'
_cell_angle_alpha 90
_cell_angle_beta 109.29
_cell_angle_gamma 90
_cell_length_a 15.413
_cell_length_b 3.615
_cell_length_c 10.066
_cell_formula_units_Z 2
_cell_volume 529.370
_database_code_amcsd 0000903
_exptl_crystal_density_diffrn 3.533
_cod_original_formula_sum 'Na.76 V6 O15'
_cod_database_code 9000884

loop_
_space_group_symop_operation_xyz
x,y,z
1/2+x,1/2+y,z
x,-y,z
1/2+x,1/2-y,z
-x,y,-z
1/2-x,1/2+y,-z
-x,-y,-z
1/2-x,1/2-y,-z

loop_
_atom_site_aniso_label
_atom_site_aniso_U_11
_atom_site_aniso_U_22
_atom_site_aniso_U_33
_atom_site_aniso_U_12
_atom_site_aniso_U_13
_atom_site_aniso_U_23
Na 0.01823 0.02648 0.02744 0.00000 0.00700 0.00000
V1 0.01179 0.00596 0.01326 0.00000 0.00840 0.00000
V2 0.00858 0.00463 0.00915 0.00000 0.00560 0.00000
V3 0.01394 0.00927 0.01098 0.00000 0.00700 0.00000
O1 0.02144 0.00463 0.01829 0.00000 0.00420 0.00000
O2 0.01823 0.00265 0.01372 0.00000 0.01190 0.00000
O3 0.01501 0.00794 0.01829 0.00000 0.01540 0.00000
O4 0.02252 0.01986 0.01372 0.00000 0.00420 0.00000
O5 0.01823 0.02648 0.00915 0.00000 0.00840 0.00000
O6 0.01501 0.01324 0.02286 0.00000 0.01330 0.00000
O7 0.03967 0.00132 0.01372 0.00000 0.01891 0.00000
O8 0.02144 0.03972 0.01829 0.00000 0.00840 0.00000

loop_
_atom_site_label
_atom_site_fract_x
_atom_site_fract_y
_atom_site_fract_z
_atom_site_occupancy
Na 0.00200 0.00000 0.41100 0.38000
V1 0.33700 0.00000 0.10300 1.00000
V2 0.11630 0.00000 0.11760 1.00000
V3 0.28730 0.00000 0.41000 1.00000
O1 0.00000 0.00000 0.00000 1.00000
O2 0.81710 0.00000 0.05800 1.00000
O3 0.63420 0.00000 0.07800 1.00000
O4 0.43540 0.00000 0.21800 1.00000
O5 0.26180 0.00000 0.22100 1.00000
O6 0.10700 0.00000 0.27200 1.00000
O7 0.75540 0.00000 0.42600 1.00000
O8 0.39520 0.00000 0.46900 1.00000

loop_
_cod_related_entry_id
_cod_related_entry_database
_cod_related_entry_code
1 AMCSD 0000903
